data_4517994
loop_
_publ_author_name
'Lv, Weiwei'
'Liu, Shihan'
'Chen, Yanhui'
'Wen, Si'
'Lan, Yu'
'Cheng, Guolin'

_publ_section_title
;
 Palladium-Catalyzed Intermolecular Trans-Selective Carbofunctionalization
 of Internal Alkynes to Highly Functionalized Alkenes
;
_journal_name_full 'ACS Catalysis'
_journal_page_first 10516
_journal_paper_doi 10.1021/acscatal.0c02522
_journal_year 2020
_chemical_formula_moiety 'C27 H34 Si2'
_chemical_formula_sum 'C27 H34 Si2'
_chemical_formula_weight 414.72
_space_group_crystal_system monoclinic
_space_group_IT_number 15
_space_group_name_Hall '-C 2yc'
_space_group_name_H-M_alt 'C 1 2/c 1'
_atom_sites_solution_hydrogens geom
_atom_sites_solution_primary direct
_atom_sites_solution_secondary difmap
_audit_creation_method SHELXL-97
_cell_angle_alpha 90.00
_cell_angle_beta 105.06
_cell_angle_gamma 90.00
_cell_formula_units_Z 8
_cell_length_a 14.963(3)
_cell_length_b 12.0779(15)
_cell_length_c 28.792(5)
_cell_measurement_reflns_used 2356
_cell_measurement_temperature 200(2)
_cell_measurement_theta_max 24.58
_cell_measurement_theta_min 2.43
_cell_volume 5024.6(15)
_computing_structure_refinement 'SHELXL-97 (Sheldrick, 1997)'
_computing_structure_solution 'SHELXS-97 (Sheldrick, 1990)'
_diffrn_ambient_temperature 200(2)
_diffrn_measured_fraction_theta_full 0.783
_diffrn_measured_fraction_theta_max 0.783
_diffrn_measurement_device_type 'Bruker APEX-II CCD'
_diffrn_radiation_monochromator graphite
_diffrn_radiation_source 'fine-focus sealed tube'
_diffrn_radiation_type MoK\a
_diffrn_radiation_wavelength 0.71073
_diffrn_reflns_av_R_equivalents 0.1116
_diffrn_reflns_av_sigmaI/netI 0.1477
_diffrn_reflns_limit_h_max 18
_diffrn_reflns_limit_h_min -18
_diffrn_reflns_limit_k_max 14
_diffrn_reflns_limit_k_min -14
_diffrn_reflns_limit_l_max 34
_diffrn_reflns_limit_l_min -34
_diffrn_reflns_number 12399
_diffrn_reflns_theta_full 25.56
_diffrn_reflns_theta_max 25.56
_diffrn_reflns_theta_min 2.82
_exptl_absorpt_coefficient_mu 0.152
_exptl_absorpt_correction_T_max 0.980
_exptl_absorpt_correction_T_min 0.971
_exptl_absorpt_correction_type none
_exptl_crystal_colour block
_exptl_crystal_density_diffrn 1.096
_exptl_crystal_density_method 'not measured'
_exptl_crystal_description Colorless
_exptl_crystal_F_000 1792
_exptl_crystal_size_max 0.24
_exptl_crystal_size_mid 0.16
_exptl_crystal_size_min 0.13
_refine_diff_density_max 0.192
_refine_diff_density_min -0.166
_refine_diff_density_rms 0.042
_refine_ls_extinction_method none
_refine_ls_goodness_of_fit_ref 0.923
_refine_ls_hydrogen_treatment mixed
_refine_ls_matrix_type full
_refine_ls_number_parameters 269
_refine_ls_number_reflns 3699
_refine_ls_number_restraints 0
_refine_ls_restrained_S_all 0.923
_refine_ls_R_factor_all 0.1276
_refine_ls_R_factor_gt 0.0608
_refine_ls_shift/su_max 0.000
_refine_ls_shift/su_mean 0.000
_refine_ls_structure_factor_coef Fsqd
_refine_ls_weighting_details 'calc w=1/[\s^2^(Fo^2^)+(0.0072P)^2^+0.0000P] where P=(Fo^2^+2Fc^2^)/3'
_refine_ls_weighting_scheme calc
_refine_ls_wR_factor_gt 0.0973
_refine_ls_wR_factor_ref 0.1229
_reflns_number_gt 2090
_reflns_number_total 4721
_reflns_threshold_expression >2sigma(I)
_cod_data_source_file cs0c02522_si_003.cif
_cod_data_source_block lvvv_0ma
_cod_original_cell_volume 5024.8(14)
_cod_original_sg_symbol_H-M 'C 2/c'
_cod_database_code 4517994

loop_
_symmetry_equiv_pos_as_xyz
'x, y, z'
'-x, y, -z+1/2'
'x+1/2, y+1/2, z'
'-x+1/2, y+1/2, -z+1/2'
'-x, -y, -z'
'x, -y, z-1/2'
'-x+1/2, -y+1/2, -z'
'x+1/2, -y+1/2, z-1/2'

loop_
_atom_site_label
_atom_site_type_symbol
_atom_site_fract_x
_atom_site_fract_y
_atom_site_fract_z
_atom_site_U_iso_or_equiv
_atom_site_adp_type
_atom_site_occupancy
_atom_site_symmetry_multiplicity
_atom_site_calc_flag
_atom_site_refinement_flags
_atom_site_disorder_assembly
_atom_site_disorder_group
Si01 Si 0.73329(7) 0.49856(7) 0.28667(3) 0.0390(3) Uani 1 1 d . . .
Si02 Si 0.60064(8) 0.28106(8) 0.40493(4) 0.0428(3) Uani 1 1 d . . .
C003 C 0.7330(2) 0.4987(2) 0.38798(11) 0.0326(7) Uani 1 1 d . . .
C004 C 0.7178(2) 0.5533(2) 0.34572(11) 0.0328(7) Uani 1 1 d . . .
C005 C 0.7141(2) 0.5481(2) 0.43225(12) 0.0336(7) Uani 1 1 d . . .
C006 C 0.6248(3) 0.5859(3) 0.42993(13) 0.0432(9) Uani 1 1 d . . .
H006 H 0.5790 0.5826 0.4001 0.052 Uiso 1 1 calc R . .
C007 C 0.7824(2) 0.5586(3) 0.47611(12) 0.0393(8) Uani 1 1 d . . .
C008 C 0.7703(3) 0.1853(3) 0.40199(13) 0.0439(9) Uani 1 1 d . . .
H008 H 0.7393 0.1196 0.4071 0.053 Uiso 1 1 calc R . .
C009 C 0.7730(2) 0.3829(2) 0.39256(12) 0.0344(8) Uani 1 1 d . . .
C00A C 0.6929(2) 0.6744(2) 0.34298(11) 0.0357(8) Uani 1 1 d . . .
C00B C 0.7231(2) 0.2879(2) 0.39975(11) 0.0367(8) Uani 1 1 d . . .
C00C C 0.8638(3) 0.3725(3) 0.38823(13) 0.0417(8) Uani 1 1 d . . .
H00C H 0.8969 0.4370 0.3838 0.050 Uiso 1 1 calc R . .
C00D C 0.7626(3) 0.7524(2) 0.35971(12) 0.0434(9) Uani 1 1 d . . .
H00D H 0.8241 0.7283 0.3739 0.052 Uiso 1 1 calc R . .
C00E C 0.9062(3) 0.2703(3) 0.39023(14) 0.0507(10) Uani 1 1 d . . .
H00E H 0.9676 0.2648 0.3869 0.061 Uiso 1 1 calc R . .
C00F C 0.6040(3) 0.7117(3) 0.32209(13) 0.0532(10) Uani 1 1 d . . .
H00F H 0.5556 0.6599 0.3104 0.064 Uiso 1 1 calc R . .
C00G C 0.8830(3) 0.5321(3) 0.48122(14) 0.0547(10) Uani 1 1 d . . .
H00A H 0.8918 0.4516 0.4829 0.082 Uiso 1 1 calc R . .
H00B H 0.9209 0.5662 0.5107 0.082 Uiso 1 1 calc R . .
H00G H 0.9017 0.5612 0.4534 0.082 Uiso 1 1 calc R . .
C00H C 0.8592(3) 0.1771(3) 0.39709(14) 0.0493(10) Uani 1 1 d . . .
H00H H 0.8879 0.1066 0.3985 0.059 Uiso 1 1 calc R . .
C00I C 0.6678(3) 0.6339(3) 0.51274(13) 0.0513(10) Uani 1 1 d . . .
H00I H 0.6518 0.6609 0.5405 0.062 Uiso 1 1 calc R . .
C00J C 0.7573(3) 0.6009(3) 0.51563(13) 0.0486(10) Uani 1 1 d . . .
H00J H 0.8028 0.6074 0.5454 0.058 Uiso 1 1 calc R . .
C00K C 0.8496(3) 0.5439(3) 0.28199(15) 0.0575(11) Uani 1 1 d . . .
H00K H 0.8573 0.6232 0.2891 0.086 Uiso 1 1 calc R . .
H00L H 0.8553 0.5299 0.2493 0.086 Uiso 1 1 calc R . .
H00M H 0.8976 0.5024 0.3051 0.086 Uiso 1 1 calc R . .
C00L C 0.7430(4) 0.8644(3) 0.35578(15) 0.0625(13) Uani 1 1 d . . .
H00N H 0.7910 0.9166 0.3676 0.075 Uiso 1 1 calc R . .
C00M C 0.5572(3) 0.1357(3) 0.39431(17) 0.0641(12) Uani 1 1 d . . .
H00O H 0.5598 0.1118 0.3621 0.096 Uiso 1 1 calc R . .
H00P H 0.4931 0.1322 0.3967 0.096 Uiso 1 1 calc R . .
H00Q H 0.5959 0.0868 0.4185 0.096 Uiso 1 1 calc R . .
C00N C 0.6015(3) 0.6276(3) 0.46955(13) 0.0509(10) Uani 1 1 d . . .
H00R H 0.5401 0.6520 0.4672 0.061 Uiso 1 1 calc R . .
C00O C 0.5957(3) 0.3177(3) 0.46663(15) 0.0654(12) Uani 1 1 d . . .
H00S H 0.6298 0.2624 0.4893 0.098 Uiso 1 1 calc R . .
H00T H 0.5310 0.3194 0.4681 0.098 Uiso 1 1 calc R . .
H00U H 0.6237 0.3908 0.4751 0.098 Uiso 1 1 calc R . .
C00P C 0.7168(3) 0.3460(2) 0.27731(14) 0.0608(12) Uani 1 1 d . . .
H00V H 0.7639 0.3065 0.3017 0.091 Uiso 1 1 calc R . .
H00W H 0.7228 0.3264 0.2452 0.091 Uiso 1 1 calc R . .
H00X H 0.6551 0.3252 0.2801 0.091 Uiso 1 1 calc R . .
C00Q C 0.6557(4) 0.9003(3) 0.33516(16) 0.0717(16) Uani 1 1 d . . .
H00Y H 0.6431 0.9775 0.3325 0.086 Uiso 1 1 calc R . .
C00R C 0.5200(3) 0.3635(3) 0.35681(15) 0.0588(11) Uani 1 1 d . . .
H00Z H 0.5486 0.4348 0.3530 0.088 Uiso 1 1 calc R . .
H H 0.4620 0.3763 0.3658 0.088 Uiso 1 1 calc R . .
HA H 0.5071 0.3227 0.3264 0.088 Uiso 1 1 calc R . .
C00S C 0.6445(3) 0.5641(3) 0.23631(13) 0.0538(10) Uani 1 1 d . . .
H00 H 0.5825 0.5447 0.2391 0.081 Uiso 1 1 calc R . .
HB H 0.6524 0.5372 0.2055 0.081 Uiso 1 1 calc R . .
HC H 0.6521 0.6447 0.2380 0.081 Uiso 1 1 calc R . .
C00T C 0.5852(4) 0.8256(3) 0.31813(16) 0.0697(13) Uani 1 1 d . . .
H0AA H 0.5241 0.8510 0.3038 0.084 Uiso 1 1 calc R . .

loop_
_atom_site_aniso_label
_atom_site_aniso_U_11
_atom_site_aniso_U_22
_atom_site_aniso_U_33
_atom_site_aniso_U_23
_atom_site_aniso_U_13
_atom_site_aniso_U_12
Si01 0.0453(7) 0.0388(4) 0.0338(5) -0.0043(4) 0.0121(4) 0.0012(4)
Si02 0.0391(7) 0.0446(5) 0.0476(6) 0.0017(5) 0.0162(5) -0.0007(4)
C003 0.029(2) 0.0354(15) 0.0331(18) -0.0008(14) 0.0072(14) 0.0018(14)
C004 0.029(2) 0.0364(16) 0.0333(18) -0.0041(14) 0.0079(15) -0.0018(14)
C005 0.033(2) 0.0350(16) 0.0329(18) 0.0022(14) 0.0089(15) 0.0065(14)
C006 0.039(2) 0.0504(19) 0.038(2) -0.0042(16) 0.0061(17) 0.0111(16)
C007 0.039(2) 0.0437(18) 0.0336(19) 0.0054(15) 0.0056(16) 0.0029(16)
C008 0.051(3) 0.0339(17) 0.047(2) 0.0012(15) 0.0126(19) 0.0032(16)
C009 0.031(2) 0.0386(16) 0.0340(18) 0.0027(14) 0.0081(16) 0.0074(14)
C00A 0.045(2) 0.0361(16) 0.0282(17) 0.0019(14) 0.0128(16) 0.0051(16)
C00B 0.042(2) 0.0366(16) 0.0301(18) -0.0001(14) 0.0061(16) 0.0050(15)
C00C 0.034(2) 0.0434(17) 0.049(2) 0.0000(16) 0.0131(18) 0.0041(15)
C00D 0.055(3) 0.0408(18) 0.0353(19) -0.0021(15) 0.0129(18) -0.0019(16)
C00E 0.041(3) 0.054(2) 0.060(3) -0.0002(19) 0.017(2) 0.0121(18)
C00F 0.050(3) 0.059(2) 0.049(2) 0.0064(19) 0.010(2) 0.0164(19)
C00G 0.040(3) 0.076(2) 0.043(2) -0.0015(19) 0.0007(19) 0.0027(19)
C00H 0.042(3) 0.0425(18) 0.062(3) -0.0055(18) 0.010(2) 0.0138(17)
C00I 0.060(3) 0.062(2) 0.034(2) -0.0037(17) 0.014(2) 0.016(2)
C00J 0.054(3) 0.058(2) 0.0303(19) -0.0019(17) 0.0050(18) 0.0055(19)
C00K 0.055(3) 0.072(2) 0.053(2) -0.007(2) 0.027(2) -0.002(2)
C00L 0.100(4) 0.040(2) 0.052(3) -0.0019(18) 0.027(3) -0.007(2)
C00M 0.055(3) 0.050(2) 0.093(3) 0.001(2) 0.031(3) -0.0056(19)
C00N 0.044(3) 0.066(2) 0.044(2) -0.0015(18) 0.0140(19) 0.0161(19)
C00O 0.077(4) 0.071(3) 0.061(3) 0.000(2) 0.042(3) -0.003(2)
C00P 0.091(4) 0.0433(19) 0.047(2) -0.0098(17) 0.016(2) 0.002(2)
C00Q 0.128(5) 0.042(2) 0.056(3) 0.005(2) 0.044(3) 0.021(3)
C00R 0.039(3) 0.062(2) 0.069(3) 0.004(2) 0.003(2) -0.0004(18)
C00S 0.060(3) 0.061(2) 0.039(2) 0.0042(18) 0.010(2) 0.001(2)
C00T 0.080(4) 0.074(3) 0.059(3) 0.017(2) 0.024(3) 0.045(3)

loop_
_atom_type_symbol
_atom_type_description
_atom_type_scat_dispersion_real
_atom_type_scat_dispersion_imag
_atom_type_scat_source
C C 0.0033 0.0016 'International Tables Vol C Tables 4.2.6.8 and 6.1.1.4'
H H 0.0000 0.0000 'International Tables Vol C Tables 4.2.6.8 and 6.1.1.4'
Si Si 0.0817 0.0704 'International Tables Vol C Tables 4.2.6.8 and 6.1.1.4'

loop_
_geom_angle_atom_site_label_1
_geom_angle_atom_site_label_2
_geom_angle_atom_site_label_3
_geom_angle
_geom_angle_site_symmetry_1
_geom_angle_site_symmetry_3
_geom_angle_publ_flag
C00K Si01 C00S 107.98(19) . . ?
C00K Si01 C00P 111.73(18) . . ?
C00S Si01 C00P 105.37(17) . . ?
C00K Si01 C004 107.28(16) . . ?
C00S Si01 C004 108.70(15) . . ?
C00P Si01 C004 115.53(15) . . ?
C00O Si02 C00M 106.42(19) . . ?
C00O Si02 C00R 113.9(2) . . ?
C00M Si02 C00R 104.4(2) . . ?
C00O Si02 C00B 110.40(18) . . ?
C00M Si02 C00B 109.46(17) . . ?
C00R Si02 C00B 111.89(17) . . ?
C004 C003 C005 123.2(3) . . ?
C004 C003 C009 120.0(3) . . ?
C005 C003 C009 116.8(3) . . ?
C003 C004 C00A 120.2(3) . . ?
C003 C004 Si01 127.4(2) . . ?
C00A C004 Si01 112.2(2) . . ?
C006 C005 C007 118.4(3) . . ?
C006 C005 C003 118.6(3) . . ?
C007 C005 C003 123.0(3) . . ?
C00N C006 C005 121.8(3) . . ?
C00N C006 H006 119.1 . . ?
C005 C006 H006 119.1 . . ?
C00J C007 C005 118.8(3) . . ?
C00J C007 C00G 118.4(3) . . ?
C005 C007 C00G 122.8(3) . . ?
C00H C008 C00B 122.7(3) . . ?
C00H C008 H008 118.6 . . ?
C00B C008 H008 118.6 . . ?
C00C C009 C00B 120.1(3) . . ?
C00C C009 C003 116.5(3) . . ?
C00B C009 C003 123.4(3) . . ?
C00F C00A C00D 118.5(3) . . ?
C00F C00A C004 122.3(3) . . ?
C00D C00A C004 119.1(3) . . ?
C009 C00B C008 116.1(3) . . ?
C009 C00B Si02 127.6(2) . . ?
C008 C00B Si02 116.2(3) . . ?
C00E C00C C009 121.4(3) . . ?
C00E C00C H00C 119.3 . . ?
C009 C00C H00C 119.3 . . ?
C00L C00D C00A 120.6(4) . . ?
C00L C00D H00D 119.7 . . ?
C00A C00D H00D 119.7 . . ?
C00H C00E C00C 119.5(4) . . ?
C00H C00E H00E 120.2 . . ?
C00C C00E H00E 120.2 . . ?
C00A C00F C00T 120.3(4) . . ?
C00A C00F H00F 119.9 . . ?
C00T C00F H00F 119.9 . . ?
C007 C00G H00A 109.5 . . ?
C007 C00G H00B 109.5 . . ?
H00A C00G H00B 109.5 . . ?
C007 C00G H00G 109.5 . . ?
H00A C00G H00G 109.5 . . ?
H00B C00G H00G 109.5 . . ?
C00E C00H C008 120.1(3) . . ?
C00E C00H H00H 119.9 . . ?
C008 C00H H00H 119.9 . . ?
C00N C00I C00J 119.9(4) . . ?
C00N C00I H00I 120.0 . . ?
C00J C00I H00I 120.0 . . ?
C00I C00J C007 121.6(4) . . ?
C00I C00J H00J 119.2 . . ?
C007 C00J H00J 119.2 . . ?
Si01 C00K H00K 109.5 . . ?
Si01 C00K H00L 109.5 . . ?
H00K C00K H00L 109.5 . . ?
Si01 C00K H00M 109.5 . . ?
H00K C00K H00M 109.5 . . ?
H00L C00K H00M 109.5 . . ?
C00Q C00L C00D 120.5(4) . . ?
C00Q C00L H00N 119.7 . . ?
C00D C00L H00N 119.7 . . ?
Si02 C00M H00O 109.5 . . ?
Si02 C00M H00P 109.5 . . ?
H00O C00M H00P 109.5 . . ?
Si02 C00M H00Q 109.5 . . ?
H00O C00M H00Q 109.5 . . ?
H00P C00M H00Q 109.5 . . ?
C006 C00N C00I 119.5(4) . . ?
C006 C00N H00R 120.3 . . ?
C00I C00N H00R 120.3 . . ?
Si02 C00O H00S 109.5 . . ?
Si02 C00O H00T 109.5 . . ?
H00S C00O H00T 109.5 . . ?
Si02 C00O H00U 109.5 . . ?
H00S C00O H00U 109.5 . . ?
H00T C00O H00U 109.5 . . ?
Si01 C00P H00V 109.5 . . ?
Si01 C00P H00W 109.5 . . ?
H00V C00P H00W 109.5 . . ?
Si01 C00P H00X 109.5 . . ?
H00V C00P H00X 109.5 . . ?
H00W C00P H00X 109.5 . . ?
C00L C00Q C00T 120.4(4) . . ?
C00L C00Q H00Y 119.8 . . ?
C00T C00Q H00Y 119.8 . . ?
Si02 C00R H00Z 109.5 . . ?
Si02 C00R H 109.5 . . ?
H00Z C00R H 109.5 . . ?
Si02 C00R HA 109.5 . . ?
H00Z C00R HA 109.5 . . ?
H C00R HA 109.5 . . ?
Si01 C00S H00 109.5 . . ?
Si01 C00S HB 109.5 . . ?
H00 C00S HB 109.5 . . ?
Si01 C00S HC 109.5 . . ?
H00 C00S HC 109.5 . . ?
HB C00S HC 109.5 . . ?
C00Q C00T C00F 119.6(4) . . ?
C00Q C00T H0AA 120.2 . . ?
C00F C00T H0AA 120.2 . . ?

loop_
_geom_bond_atom_site_label_1
_geom_bond_atom_site_label_2
_geom_bond_distance
_geom_bond_site_symmetry_2
_geom_bond_publ_flag
Si01 C00K 1.863(4) . ?
Si01 C00S 1.869(4) . ?
Si01 C00P 1.869(3) . ?
Si01 C004 1.894(3) . ?
Si02 C00O 1.851(4) . ?
Si02 C00M 1.870(3) . ?
Si02 C00R 1.871(4) . ?
Si02 C00B 1.879(4) . ?
C003 C004 1.350(4) . ?
C003 C005 1.499(4) . ?
C003 C009 1.513(4) . ?
C004 C00A 1.506(4) . ?
C005 C006 1.397(5) . ?
C005 C007 1.409(5) . ?
C006 C00N 1.373(5) . ?
C006 H006 0.9500 . ?
C007 C00J 1.385(4) . ?
C007 C00G 1.509(5) . ?
C008 C00H 1.377(5) . ?
C008 C00B 1.419(4) . ?
C008 H008 0.9500 . ?
C009 C00C 1.402(5) . ?
C009 C00B 1.413(4) . ?
C00A C00F 1.386(5) . ?
C00A C00D 1.395(5) . ?
C00C C00E 1.381(4) . ?
C00C H00C 0.9500 . ?
C00D C00L 1.382(4) . ?
C00D H00D 0.9500 . ?
C00E C00H 1.369(5) . ?
C00E H00E 0.9500 . ?
C00F C00T 1.403(5) . ?
C00F H00F 0.9500 . ?
C00G H00A 0.9800 . ?
C00G H00B 0.9800 . ?
C00G H00G 0.9800 . ?
C00H H00H 0.9500 . ?
C00I C00N 1.377(5) . ?
C00I C00J 1.379(5) . ?
C00I H00I 0.9500 . ?
C00J H00J 0.9500 . ?
C00K H00K 0.9800 . ?
C00K H00L 0.9800 . ?
C00K H00M 0.9800 . ?
C00L C00Q 1.358(7) . ?
C00L H00N 0.9500 . ?
C00M H00O 0.9800 . ?
C00M H00P 0.9800 . ?
C00M H00Q 0.9800 . ?
C00N H00R 0.9500 . ?
C00O H00S 0.9800 . ?
C00O H00T 0.9800 . ?
C00O H00U 0.9800 . ?
C00P H00V 0.9800 . ?
C00P H00W 0.9800 . ?
C00P H00X 0.9800 . ?
C00Q C00T 1.378(6) . ?
C00Q H00Y 0.9500 . ?
C00R H00Z 0.9800 . ?
C00R H 0.9800 . ?
C00R HA 0.9800 . ?
C00S H00 0.9800 . ?
C00S HB 0.9800 . ?
C00S HC 0.9800 . ?
C00T H0AA 0.9500 . ?
